data_4345255
loop_
_publ_author_name
'Auer, Henry'
'Guehne, Robin'
'Bertmer, Marco'
'Weber, Sebastian'
'Wenderoth, Patrick'
'Hansen, Thomas'
'Hase, J\"urgen'
'Holger Kohlmann'

_publ_section_title
;
 Hydrides of Alkaline-earth-Tetrel (AeTt) Zintl phases PART I: Covalent
 Tt-H Bonds from Silicon to Tin
;
_journal_issue 3
_journal_name_full 'Inorganic Chemistry'
_journal_page_first 1061
_journal_page_last 1071
_journal_volume 56
_journal_year 2017
_chemical_formula_sum 'Ba D1.28 Sn'
_chemical_formula_weight 258.6
_chemical_name_systematic ' ?'
_space_group_IT_number 62
_symmetry_cell_setting orthorhombic
_symmetry_space_group_name_Hall '-P 2ac 2n'
_symmetry_space_group_name_H-M 'P n m a'
_cell_angle_alpha 90.00000
_cell_angle_beta 90.00000
_cell_angle_gamma 90.00000
_cell_formula_units_Z 12
_cell_length_a 16.3097(10)
_cell_length_b 4.5554(2)
_cell_length_c 12.9169(7)
_cell_measurement_reflns_used 619
_cell_measurement_temperature 297(2)
_cell_measurement_theta_max 144.1
_cell_measurement_theta_min 10.5
_cell_volume 959.69(9)
_computing_structure_refinement FULLPROF
_diffrn_ambient_temperature 297(2)
_diffrn_measurement_device_type 'ILL D20 two-axis diffractometer'
_diffrn_radiation_type neutron
_diffrn_radiation_wavelength 1.86728
_diffrn_source 'nuclear reactor'
_diffrn_source_type 'constant wave length neutron diffraction'
_pd_char_colour grey
_pd_instr_location ' 'D20 diffractometer, ILL, Grenoble, France''
_pd_meas_2theta_range_inc 0.050086
_pd_meas_2theta_range_max 150.15240
_pd_meas_2theta_range_min 0.00240
_pd_meas_number_of_points 3000
_pd_proc_2theta_range_inc 0.050086
_pd_proc_2theta_range_max 150.1148
_pd_proc_2theta_range_min -0.0352
_pd_proc_ls_pref_orient_corr ' ?'
_pd_proc_ls_prof_R_factor 3.5849
_pd_proc_ls_prof_wR_expected 2.2406
_pd_proc_ls_prof_wR_factor 4.6203
_pd_proc_wavelength 1.867280
_pd_spec_mounting ' '6mm vanadium container''
_pd_spec_mount_mode transmission
_pd_spec_shape cylinder
_refine_ls_goodness_of_fit_all 2.06
_refine_ls_number_parameters 48
_refine_ls_number_reflns 682
_refine_ls_number_restraints 0
_refine_ls_R_I_factor 5.6306
_refine_ls_shift/su_max 0.05
_cod_data_source_file BaSnDx_ILL.cif
_cod_data_source_block BaSnDx
_cod_depositor_comments
;
The following automatic conversions were performed:

'_symmetry_cell_setting' value 'Orthorhombic' changed to
'orthorhombic' according to the built-in table from CIF Core
dictionary named 'cif_core.dic' version 2.4.1 from 2010-06-29.

Automatic conversion script
Id: cif_fix_values 4624 2016-04-14 12:54:50Z antanas 
;
_cod_original_cell_volume 959.70(9)
_cod_original_formula_sum 'Ba1 D1.28 Sn1'
_cod_database_code 4345255
_pd_proc_ls_prof_cr_factor 10.2410
_pd_proc_ls_prof_cwr_factor 9.0762
_pd_proc_ls_prof_cwr_expected 4.4016
_pd_proc_ls_prof_chi2 4.2520
_pd_proc_ls_prof_echi2 4.2520

loop_
_symmetry_equiv_pos_as_xyz
x,y,z
x+1/2,-y+1/2,-z+1/2
-x,y+1/2,-z
-x+1/2,-y,z+1/2
-x,-y,-z
-x+1/2,y+1/2,z+1/2
x,-y+1/2,z
x+1/2,y,-z+1/2

loop_
_atom_site_label
_atom_site_fract_x
_atom_site_fract_y
_atom_site_fract_z
_atom_site_U_iso_or_equiv
_atom_site_occupancy
_atom_site_adp_type
_atom_site_type_symbol
Ba1 0.3075(4) 0.25000 0.3462(8) 0.0119(16) 1.00000 Uiso Ba
Ba2 0.3324(5) 0.25000 0.6521(7) 0.0119(16) 1.00000 Uiso Ba
Ba3 0.3697(5) 0.25000 0.0156(6) 0.0119(16) 1.00000 Uiso Ba
Sn1 0.0528(5) 0.25000 0.3026(4) 0.0129(14) 1.00000 Uiso Sn
Sn2 0.0533(5) 0.25000 0.7308(4) 0.0129(14) 1.00000 Uiso Sn
Sn3 0.5530(4) 0.25000 0.5304(5) 0.0129(14) 1.00000 Uiso Sn
D1 0.2209(3) 0.25000 0.5015(7) 0.0243(14) 1.00000 Uiso D
D2 0.2531(4) 0.25000 0.1582(6) 0.0243(14) 1.00000 Uiso D
D3 0.2788(4) 0.25000 0.8411(6) 0.0243(14) 1.00000 Uiso D
D4 0.0358(5) 0.25000 0.4448(5) 0.0243(14) 0.834(7) Uiso D

loop_
_atom_type_symbol
_atom_type_scat_length_neutron
_atom_type_scat_source
Ba 0.50700 V.F._Sears_Neutron_News_3_26_(1992)
Sn 0.62250 V.F._Sears_Neutron_News_3_26_(1992)
D 0.66710 V.F._Sears_Neutron_News_3_26_(1992)

loop_
_geom_angle_atom_site_label_1
_geom_angle_atom_site_label_2
_geom_angle_atom_site_label_3
_geom_angle
_geom_angle_site_symmetry_1
_geom_angle_site_symmetry_3
D1 Ba1 D2 124.8(6) 1_555 1_555
D1 Ba1 D3 73.6(4) 1_555 4_554
D1 Ba1 D3 73.6(4) 1_555 4_564
D2 Ba1 D3 78.3(4) 1_555 4_554
D2 Ba1 D3 78.3(4) 1_555 4_564
D3 Ba1 D3 116.52(15) 4_554 4_564
D1 Ba2 D2 70.4(3) 1_555 4_555
D1 Ba2 D2 70.4(3) 1_555 4_565
D1 Ba2 D3 117.2(6) 1_555 1_555
D2 Ba2 D2 116.97(17) 4_555 4_565
D2 Ba2 D3 78.2(4) 4_555 1_555
D2 Ba2 D3 78.2(4) 4_565 1_555
D1 Ba3 D1 113.66(16) 4_554 4_564
D1 Ba3 D2 69.9(3) 4_554 1_555
D1 Ba3 D3 69.2(3) 4_554 1_554
D1 Ba3 D4 123.1(4) 4_554 2_555
D1 Ba3 D4 67.0(3) 4_554 4_554
D1 Ba3 D4 157.7(3) 4_554 4_564
D1 Ba3 D2 69.9(3) 4_564 1_555
D1 Ba3 D3 69.2(3) 4_564 1_554
D1 Ba3 D4 123.1(4) 4_564 2_555
D1 Ba3 D4 157.7(3) 4_564 4_554
D1 Ba3 D4 67.0(3) 4_564 4_564
D2 Ba3 D3 100.8(5) 1_555 1_554
D2 Ba3 D4 125.2(5) 1_555 2_555
D2 Ba3 D4 127.0(4) 1_555 4_554
D2 Ba3 D4 127.0(4) 1_555 4_564
D3 Ba3 D4 134.0(5) 1_554 2_555
D3 Ba3 D4 91.6(4) 1_554 4_554
D3 Ba3 D4 91.6(4) 1_554 4_564
D4 Ba3 D4 62.4(3) 2_555 4_554
D4 Ba3 D4 62.4(3) 2_555 4_564
D4 Ba3 D4 103.61(19) 4_554 4_564
Sn2 Sn1 Sn2 103.88(20) 3_546 3_556
Sn2 Sn1 D4 93.3(4) 3_546 1_555
Sn2 Sn1 D4 93.3(4) 3_556 1_555
Sn1 Sn2 Sn1 103.88(20) 3_546 3_556
Sn1 Sn2 Sn3 98.5(3) 3_546 2_456
Sn1 Sn2 Sn3 98.5(3) 3_556 2_456
Sn2 Sn3 Sn3 105.4(3) 2_556 3_646
Sn2 Sn3 Sn3 105.4(3) 2_556 3_656
Sn3 Sn3 Sn3 100.37(16) 3_646 3_656
Ba1 D1 Ba2 101.8(6) 1_555 1_555
Ba1 D1 Ba3 111.6(5) 1_555 4_555
Ba1 D1 Ba3 111.6(5) 1_555 4_565
Ba1 D1 D2 117.3(5) 1_555 4_555
Ba1 D1 D2 117.3(5) 1_555 4_565
Ba1 D1 D3 56.6(3) 1_555 4_554
Ba1 D1 D3 56.6(3) 1_555 4_564
Ba1 D1 D4 111.5(5) 1_555 1_555
Ba2 D1 Ba3 108.8(4) 1_555 4_555
Ba2 D1 Ba3 108.8(4) 1_555 4_565
Ba2 D1 D2 54.9(3) 1_555 4_555
Ba2 D1 D2 54.9(3) 1_555 4_565
Ba2 D1 D3 119.4(5) 1_555 4_554
Ba2 D1 D3 119.4(5) 1_555 4_564
Ba2 D1 D4 146.7(5) 1_555 1_555
Ba3 D1 Ba3 113.66(16) 4_555 4_565
Ba3 D1 D2 53.9(3) 4_555 4_555
Ba3 D1 D2 130.6(3) 4_555 4_565
Ba3 D1 D3 55.0(3) 4_555 4_554
Ba3 D1 D3 131.7(3) 4_555 4_564
Ba3 D1 D4 59.2(2) 4_555 1_555
Ba3 D1 D2 130.6(3) 4_565 4_555
Ba3 D1 D2 53.9(3) 4_565 4_565
Ba3 D1 D3 131.7(3) 4_565 4_554
Ba3 D1 D3 55.0(3) 4_565 4_564
Ba3 D1 D4 59.2(2) 4_565 1_555
D2 D1 D2 95.5(2) 4_555 4_565
D2 D1 D3 84.0(3) 4_555 4_554
D2 D1 D3 172.0(3) 4_555 4_564
D2 D1 D4 106.8(4) 4_555 1_555
D2 D1 D3 172.0(3) 4_565 4_554
D2 D1 D3 84.0(3) 4_565 4_564
D2 D1 D4 106.8(4) 4_565 1_555
D3 D1 D3 95.4(2) 4_554 4_564
D3 D1 D4 81.0(3) 4_554 1_555
D3 D1 D4 81.0(3) 4_564 1_555
Ba1 D2 Ba2 101.9(5) 1_555 4_554
Ba1 D2 Ba2 101.9(5) 1_555 4_564
Ba1 D2 Ba3 114.0(6) 1_555 1_555
Ba1 D2 D1 124.8(5) 1_555 4_554
Ba1 D2 D1 124.8(5) 1_555 4_564
Ba1 D2 D3 52.1(3) 1_555 4_554
Ba1 D2 D3 52.1(3) 1_555 4_564
Ba2 D2 Ba2 116.97(17) 4_554 4_564
Ba2 D2 Ba3 110.8(4) 4_554 1_555
Ba2 D2 D1 54.6(3) 4_554 4_554
Ba2 D2 D1 133.1(3) 4_554 4_564
Ba2 D2 D3 49.8(3) 4_554 4_554
Ba2 D2 D3 121.6(3) 4_554 4_564
Ba2 D2 Ba3 110.8(4) 4_564 1_555
Ba2 D2 D1 133.1(3) 4_564 4_554
Ba2 D2 D1 54.6(3) 4_564 4_564
Ba2 D2 D3 121.6(3) 4_564 4_554
Ba2 D2 D3 49.8(3) 4_564 4_564
Ba3 D2 D1 56.2(3) 1_555 4_554
Ba3 D2 D1 56.2(3) 1_555 4_564
Ba3 D2 D3 127.4(4) 1_555 4_554
Ba3 D2 D3 127.4(4) 1_555 4_564
D1 D2 D1 95.5(2) 4_554 4_564
D1 D2 D3 89.0(4) 4_554 4_554
D1 D2 D3 175.5(4) 4_554 4_564
D1 D2 D3 175.5(4) 4_564 4_554
D1 D2 D3 89.0(4) 4_564 4_564
D3 D2 D3 86.55(19) 4_554 4_564
Ba1 D3 Ba1 116.52(15) 4_555 4_565
Ba1 D3 Ba2 101.6(4) 4_555 1_555
Ba1 D3 Ba3 105.6(4) 4_555 1_556
Ba1 D3 D1 49.8(3) 4_555 4_555
Ba1 D3 D1 127.8(3) 4_555 4_565
Ba1 D3 D2 49.6(3) 4_555 4_555
Ba1 D3 D2 121.2(3) 4_555 4_565
Ba1 D3 Ba2 101.6(4) 4_565 1_555
Ba1 D3 Ba3 105.6(4) 4_565 1_556
Ba1 D3 D1 127.8(3) 4_565 4_555
Ba1 D3 D1 49.8(3) 4_565 4_565
Ba1 D3 D2 121.2(3) 4_565 4_555
Ba1 D3 D2 49.6(3) 4_565 4_565
Ba2 D3 Ba3 127.0(6) 1_555 1_556
Ba2 D3 D1 129.3(5) 1_555 4_555
Ba2 D3 D1 129.3(5) 1_555 4_565
Ba2 D3 D2 51.9(3) 1_555 4_555
Ba2 D3 D2 51.9(3) 1_555 4_565
Ba3 D3 D1 55.7(3) 1_556 4_555
Ba3 D3 D1 55.7(3) 1_556 4_565
Ba3 D3 D2 132.9(4) 1_556 4_555
Ba3 D3 D2 132.9(4) 1_556 4_565
D1 D3 D1 95.4(2) 4_555 4_565
D1 D3 D2 88.4(4) 4_555 4_555
D1 D3 D2 170.3(4) 4_555 4_565
D1 D3 D2 170.3(4) 4_565 4_555
D1 D3 D2 88.4(4) 4_565 4_565
D2 D3 D2 86.55(19) 4_555 4_565
Ba3 D4 Ba3 117.6(4) 2_455 4_555
Ba3 D4 Ba3 117.6(4) 2_455 4_565
Ba3 D4 Sn1 109.3(6) 2_455 1_555
Ba3 D4 D1 155.7(5) 2_455 1_555
Ba3 D4 D4 61.2(3) 2_455 3_546
Ba3 D4 D4 61.2(3) 2_455 3_556
Ba3 D4 Ba3 103.61(19) 4_555 4_565
Ba3 D4 Sn1 103.5(4) 4_555 1_555
Ba3 D4 D1 53.8(2) 4_555 1_555
Ba3 D4 D4 56.5(3) 4_555 3_546
Ba3 D4 D4 132.0(3) 4_555 3_556
Ba3 D4 Sn1 103.5(4) 4_565 1_555
Ba3 D4 D1 53.8(2) 4_565 1_555
Ba3 D4 D4 132.0(3) 4_565 3_546
Ba3 D4 D4 56.5(3) 4_565 3_556
Sn1 D4 D1 95.1(5) 1_555 1_555
Sn1 D4 D4 122.7(4) 1_555 3_546
Sn1 D4 D4 122.7(4) 1_555 3_556
D1 D4 D4 105.8(3) 1_555 3_546
D1 D4 D4 105.8(3) 1_555 3_556
D4 D4 D4 102.04(18) 3_546 3_556

loop_
_geom_bond_atom_site_label_1
_geom_bond_atom_site_label_2
_geom_bond_distance
_geom_bond_site_symmetry_2
Ba1 D1 2.453(12) 1_555
Ba1 D2 2.585(13) 1_555
Ba1 D3 2.678(5) 4_554
Ba1 D3 2.678(5) 4_564
Ba2 D1 2.663(11) 1_555
Ba2 D2 2.672(5) 4_555
Ba2 D2 2.672(5) 4_565
Ba2 D3 2.593(12) 1_555
Ba3 D1 2.721(5) 4_554
Ba3 D1 2.721(5) 4_564
Ba3 D2 2.648(11) 1_555
Ba3 D3 2.698(11) 1_554
Ba3 D4 2.757(11) 2_555
Ba3 D4 2.898(7) 4_554
Ba3 D4 2.898(7) 4_564
Sn1 Sn2 2.893(7) 3_546
Sn1 Sn2 2.893(7) 3_556
Sn1 D4 1.858(8) 1_555
Sn2 Sn1 2.893(7) 3_546
Sn2 Sn1 2.893(7) 3_556
Sn2 Sn3 3.085(8) 2_456
Sn3 Sn2 3.085(8) 2_556
Sn3 Sn3 2.965(6) 3_646
Sn3 Sn3 2.965(6) 3_656
D1 Ba1 2.453(12) 1_555
D1 Ba2 2.663(11) 1_555
D1 Ba3 2.721(5) 4_555
D1 Ba3 2.721(5) 4_565
D1 D2 3.076(8) 4_555
D1 D2 3.076(8) 4_565
D1 D3 3.079(8) 4_554
D1 D3 3.079(8) 4_564
D1 D4 3.106(10) 1_555
D2 Ba1 2.585(13) 1_555
D2 Ba2 2.672(5) 4_554
D2 Ba2 2.672(5) 4_564
D2 Ba3 2.648(11) 1_555
D2 D1 3.076(8) 4_554
D2 D1 3.076(8) 4_564
D2 D3 3.323(8) 4_554
D2 D3 3.323(8) 4_564
D3 Ba1 2.678(5) 4_555
D3 Ba1 2.678(5) 4_565
D3 Ba2 2.593(12) 1_555
D3 Ba3 2.698(11) 1_556
D3 D1 3.079(8) 4_555
D3 D1 3.079(8) 4_565
D3 D2 3.323(8) 4_555
D3 D2 3.323(8) 4_565
D4 Ba3 2.757(11) 2_455
D4 Ba3 2.898(7) 4_555
D4 Ba3 2.898(7) 4_565
D4 Sn1 1.858(8) 1_555
D4 D1 3.106(10) 1_555
D4 D4 2.930(6) 3_546
D4 D4 2.930(6) 3_556
